data_7202685
loop_
_publ_author_name
'Gdaniec, Maria'

_publ_section_title
;
 On the polymorphs of pentafluorophenol and its 2?:?1 co-crystal with
 pentafluoroaniline
;
_journal_issue 4
_journal_name_full CrystEngComm
_journal_page_first 286
_journal_paper_doi 10.1039/b700245a
_journal_volume 9
_journal_year 2007
_chemical_formula_moiety 'C6 H F5 O'
_chemical_formula_sum 'C6 H F5 O'
_chemical_formula_weight 184.07
_chemical_name_systematic
;
2,3,4,5,6-pentafluorophenol
;
_space_group_IT_number 19
_symmetry_cell_setting orthorhombic
_symmetry_space_group_name_Hall 'P 2ac 2ab'
_symmetry_space_group_name_H-M 'P 21 21 21'
_atom_sites_solution_hydrogens geom
_atom_sites_solution_primary direct
_atom_sites_solution_secondary difmap
_audit_creation_method SHELXL-97
_cell_angle_alpha 90.00
_cell_angle_beta 90.00
_cell_angle_gamma 90.00
_cell_formula_units_Z 12
_cell_length_a 5.1398(9)
_cell_length_b 19.0901(16)
_cell_length_c 19.1520(15)
_cell_measurement_reflns_used 3588
_cell_measurement_temperature 130(2)
_cell_measurement_theta_max 25
_cell_measurement_theta_min 4
_cell_volume 1879.2(4)
_computing_cell_refinement
;
Oxford Diffraction, CrysAlis Software, Version 1.172, 2004
;
_computing_data_collection
;
Oxford Diffraction, CrysAlis Software, Version 1.172, 2004
;
_computing_data_reduction
;
Oxford Diffraction, CrysAlis Software, Version 1.172, 2004
;
_computing_molecular_graphics
; 'Stereochemical Workstation (Siemens
Analytical X-Ray Instruments, Inc., 1989)'
;
_computing_publication_material 'SHELXL-97 (Sheldrick, 1997)'
_computing_structure_refinement 'SHELXL-97 (Sheldrick, 1997)'
_computing_structure_solution 'SHELXS-97 (Sheldrick, 1997)'
_diffrn_ambient_temperature 130(2)
_diffrn_measured_fraction_theta_full 0.994
_diffrn_measured_fraction_theta_max 0.994
_diffrn_measurement_device_type 'Kuma KM4CCD \k geometry'
_diffrn_measurement_method '\w scans'
_diffrn_radiation_monochromator graphite
_diffrn_radiation_source 'fine-focus sealed tube'
_diffrn_radiation_type MoK\a
_diffrn_radiation_wavelength 0.71073
_diffrn_reflns_av_R_equivalents 0.0746
_diffrn_reflns_av_sigmaI/netI 0.0592
_diffrn_reflns_limit_h_max 6
_diffrn_reflns_limit_h_min -3
_diffrn_reflns_limit_k_max 22
_diffrn_reflns_limit_k_min -22
_diffrn_reflns_limit_l_max 22
_diffrn_reflns_limit_l_min -22
_diffrn_reflns_number 9704
_diffrn_reflns_theta_full 25.03
_diffrn_reflns_theta_max 25.03
_diffrn_reflns_theta_min 4.11
_diffrn_standards_decay_% 0
_diffrn_standards_number 0
_exptl_absorpt_coefficient_mu 0.230
_exptl_absorpt_correction_type none
_exptl_crystal_colour colorless
_exptl_crystal_density_diffrn 1.952
_exptl_crystal_density_method 'not measured'
_exptl_crystal_description needle
_exptl_crystal_F_000 1080
_exptl_crystal_size_max 0.2
_exptl_crystal_size_mid 0.07
_exptl_crystal_size_min 0.07
_refine_diff_density_max 0.242
_refine_diff_density_min -0.242
_refine_diff_density_rms 0.061
_refine_ls_extinction_method none
_refine_ls_goodness_of_fit_ref 1.035
_refine_ls_hydrogen_treatment riding
_refine_ls_matrix_type full
_refine_ls_number_parameters 325
_refine_ls_number_reflns 1946
_refine_ls_number_restraints 0
_refine_ls_restrained_S_all 1.035
_refine_ls_R_factor_all 0.0695
_refine_ls_R_factor_gt 0.0490
_refine_ls_shift/su_max 0.000
_refine_ls_shift/su_mean 0.000
_refine_ls_structure_factor_coef Fsqd
_refine_ls_weighting_details 'calc w=1/[\s^2^(Fo^2^)+(0.0514P)^2^] where P=(Fo^2^+2Fc^2^)/3'
_refine_ls_weighting_scheme calc
_refine_ls_wR_factor_gt 0.0929
_refine_ls_wR_factor_ref 0.1012
_reflns_number_gt 1547
_reflns_number_total 1946
_reflns_threshold_expression I>2\s(I)
_cod_data_source_file b700245a.txt
_cod_data_source_block H1
_cod_original_sg_symbol_Hall 'P 2ac 2ab '
_cod_database_code 7202685

loop_
_symmetry_equiv_pos_as_xyz
'x, y, z'
'-x+1/2, -y, z+1/2'
'-x, y+1/2, -z+1/2'
'x+1/2, -y+1/2, -z'

loop_
_atom_site_label
_atom_site_type_symbol
_atom_site_fract_x
_atom_site_fract_y
_atom_site_fract_z
_atom_site_U_iso_or_equiv
_atom_site_adp_type
_atom_site_occupancy
_atom_site_symmetry_multiplicity
_atom_site_calc_flag
_atom_site_refinement_flags
_atom_site_disorder_assembly
_atom_site_disorder_group
O1A O 0.6676(7) 0.30583(17) 0.18317(17) 0.0306(8) Uani 1 1 d . . .
H1A H 0.5740 0.3377 0.2131 0.037 Uiso 1 1 d R . .
F2A F 0.2861(6) 0.40206(16) 0.14725(15) 0.0385(8) Uani 1 1 d . . .
F3A F 0.2705(6) 0.45782(17) 0.01658(17) 0.0478(9) Uani 1 1 d . . .
F4A F 0.6280(7) 0.41707(17) -0.08131(14) 0.0509(10) Uani 1 1 d . . .
F5A F 0.9984(6) 0.32159(16) -0.04664(16) 0.0470(9) Uani 1 1 d . . .
F6A F 1.0158(6) 0.26748(15) 0.08399(15) 0.0389(8) Uani 1 1 d . . .
C1A C 0.6520(9) 0.3353(2) 0.1176(2) 0.0266(12) Uani 1 1 d . . .
C2A C 0.4640(10) 0.3822(3) 0.0995(3) 0.0289(12) Uani 1 1 d . . .
C3A C 0.4548(10) 0.4110(3) 0.0331(3) 0.0310(13) Uani 1 1 d . . .
C4A C 0.6337(11) 0.3899(3) -0.0158(3) 0.0360(14) Uani 1 1 d . . .
C5A C 0.8215(11) 0.3425(3) 0.0015(3) 0.0321(13) Uani 1 1 d . . .
C6A C 0.8296(10) 0.3150(3) 0.0675(3) 0.0290(12) Uani 1 1 d . . .
O1B O 1.0671(7) 0.23291(18) 0.23918(17) 0.0367(9) Uani 1 1 d . . .
H1B H 0.9408 0.2501 0.2115 0.044 Uiso 1 1 d R . .
F2B F 0.7162(6) 0.14058(15) 0.17920(16) 0.0397(8) Uani 1 1 d . . .
F3B F 0.7573(7) 0.00046(16) 0.20329(17) 0.0460(8) Uani 1 1 d . . .
F4B F 1.1465(6) -0.04939(15) 0.28769(16) 0.0421(8) Uani 1 1 d . . .
F5B F 1.4848(6) 0.04160(15) 0.34751(15) 0.0430(9) Uani 1 1 d . . .
F6B F 1.4462(6) 0.18107(15) 0.32193(16) 0.0416(8) Uani 1 1 d . . .
C1B C 1.0801(10) 0.1628(3) 0.2503(2) 0.0291(12) Uani 1 1 d . . .
C2B C 0.9085(10) 0.1153(3) 0.2210(3) 0.0297(12) Uani 1 1 d . . .
C3B C 0.9281(10) 0.0444(3) 0.2331(3) 0.0303(12) Uani 1 1 d . . .
C4B C 1.1230(11) 0.0193(3) 0.2755(3) 0.0329(13) Uani 1 1 d . . .
C5B C 1.2962(10) 0.0663(3) 0.3051(3) 0.0293(12) Uani 1 1 d . . .
C6B C 1.2747(10) 0.1362(3) 0.2930(2) 0.0290(12) Uani 1 1 d . . .
O1C O 0.3564(7) 0.33624(18) 0.29755(16) 0.0329(9) Uani 1 1 d . . .
H1C H 0.2517 0.2989 0.2916 0.039 Uiso 1 1 d R . .
F2C F 0.0015(6) 0.27669(16) 0.38961(14) 0.0382(8) Uani 1 1 d . . .
F3C F 0.0265(6) 0.30438(17) 0.52814(14) 0.0464(9) Uani 1 1 d . . .
F4C F 0.4057(6) 0.39026(17) 0.57947(14) 0.0461(9) Uani 1 1 d . . .
F5C F 0.7571(6) 0.44838(17) 0.49034(16) 0.0448(8) Uani 1 1 d . . .
F6C F 0.7320(6) 0.42077(17) 0.35152(16) 0.0433(8) Uani 1 1 d . . .
C1C C 0.3661(10) 0.3487(3) 0.3683(2) 0.0266(12) Uani 1 1 d . . .
C2C C 0.1885(10) 0.3200(2) 0.4140(3) 0.0266(12) Uani 1 1 d . . .
C3C C 0.2013(10) 0.3340(3) 0.4851(2) 0.0278(12) Uani 1 1 d . . .
C4C C 0.3918(11) 0.3765(3) 0.5100(3) 0.0304(12) Uani 1 1 d . . .
C5C C 0.5699(10) 0.4063(3) 0.4659(3) 0.0308(13) Uani 1 1 d . . .
C6C C 0.5531(10) 0.3924(3) 0.3942(3) 0.0280(12) Uani 1 1 d . . .

loop_
_atom_site_aniso_label
_atom_site_aniso_U_11
_atom_site_aniso_U_22
_atom_site_aniso_U_33
_atom_site_aniso_U_23
_atom_site_aniso_U_13
_atom_site_aniso_U_12
O1A 0.039(2) 0.0331(19) 0.0198(17) -0.0004(16) 0.0041(16) 0.0041(17)
F2A 0.0334(17) 0.0429(18) 0.0391(18) -0.0008(15) 0.0045(16) 0.0043(15)
F3A 0.0434(19) 0.053(2) 0.047(2) 0.0082(17) -0.0140(18) 0.0037(17)
F4A 0.076(3) 0.056(2) 0.0211(17) 0.0060(15) -0.0084(18) -0.0085(19)
F5A 0.057(2) 0.056(2) 0.0283(16) -0.0069(15) 0.0142(17) -0.0016(19)
F6A 0.0413(19) 0.0399(18) 0.0353(17) -0.0030(15) 0.0042(16) 0.0090(17)
C1A 0.031(3) 0.027(3) 0.022(3) -0.002(2) -0.003(2) -0.002(3)
C2A 0.028(3) 0.029(3) 0.030(3) -0.010(2) 0.000(3) 0.001(3)
C3A 0.031(3) 0.027(3) 0.035(3) 0.000(2) -0.016(3) 0.007(3)
C4A 0.048(4) 0.038(3) 0.022(3) -0.001(3) -0.007(3) -0.011(3)
C5A 0.039(3) 0.035(3) 0.023(3) -0.009(2) 0.010(2) -0.005(3)
C6A 0.027(3) 0.033(3) 0.027(3) -0.006(2) -0.003(2) 0.001(3)
O1B 0.046(2) 0.035(2) 0.029(2) 0.0020(17) -0.0160(18) 0.0035(18)
F2B 0.0425(18) 0.0428(18) 0.0340(17) 0.0020(15) -0.0155(16) 0.0017(15)
F3B 0.0447(18) 0.0442(19) 0.049(2) -0.0019(17) -0.0079(17) -0.0092(16)
F4B 0.050(2) 0.0390(18) 0.0371(18) 0.0088(15) 0.0072(16) 0.0030(16)
F5B 0.046(2) 0.0480(19) 0.0355(18) 0.0090(15) -0.0056(17) 0.0131(17)
F6B 0.047(2) 0.0400(18) 0.0372(17) -0.0033(15) -0.0161(16) 0.0009(16)
C1B 0.036(3) 0.030(3) 0.021(3) 0.000(2) 0.000(2) 0.003(3)
C2B 0.033(3) 0.035(3) 0.021(3) -0.002(2) -0.001(2) 0.006(3)
C3B 0.033(3) 0.033(3) 0.025(3) -0.008(2) 0.003(3) 0.000(3)
C4B 0.041(3) 0.033(3) 0.025(3) 0.006(2) 0.011(3) 0.005(3)
C5B 0.029(3) 0.039(3) 0.020(3) 0.002(2) 0.001(2) 0.012(3)
C6B 0.032(3) 0.036(3) 0.020(3) 0.001(2) -0.003(2) 0.000(2)
O1C 0.043(2) 0.036(2) 0.0193(17) -0.0029(16) 0.0017(16) -0.0081(18)
F2C 0.0391(18) 0.0476(18) 0.0280(16) -0.0012(15) -0.0013(16) -0.0148(17)
F3C 0.047(2) 0.064(2) 0.0272(17) 0.0052(16) 0.0111(16) -0.0105(19)
F4C 0.055(2) 0.063(2) 0.0201(16) -0.0062(15) -0.0032(16) 0.0004(19)
F5C 0.0445(19) 0.0465(19) 0.0433(19) -0.0083(16) -0.0079(17) -0.0154(17)
F6C 0.0396(18) 0.054(2) 0.0368(18) 0.0064(16) 0.0044(16) -0.0150(16)
C1C 0.035(3) 0.028(3) 0.016(2) 0.003(2) 0.002(2) 0.005(3)
C2C 0.030(3) 0.023(3) 0.027(3) 0.000(2) -0.001(2) -0.004(2)
C3C 0.032(3) 0.033(3) 0.019(3) 0.002(2) 0.008(2) -0.002(3)
C4C 0.039(3) 0.036(3) 0.017(3) -0.003(2) 0.001(3) 0.007(3)
C5C 0.032(3) 0.028(3) 0.033(3) -0.001(2) -0.005(3) 0.000(3)
C6C 0.030(3) 0.028(3) 0.027(3) 0.008(2) 0.006(3) -0.004(3)

loop_
_atom_type_symbol
_atom_type_description
_atom_type_scat_dispersion_real
_atom_type_scat_dispersion_imag
_atom_type_scat_source
C C 0.0033 0.0016 'International Tables Vol C Tables 4.2.6.8 and 6.1.1.4'
H H 0.0000 0.0000 'International Tables Vol C Tables 4.2.6.8 and 6.1.1.4'
O O 0.0106 0.0060 'International Tables Vol C Tables 4.2.6.8 and 6.1.1.4'
F F 0.0171 0.0103 'International Tables Vol C Tables 4.2.6.8 and 6.1.1.4'

loop_
_geom_angle_atom_site_label_1
_geom_angle_atom_site_label_2
_geom_angle_atom_site_label_3
_geom_angle
_geom_angle_site_symmetry_1
_geom_angle_site_symmetry_3
_geom_angle_publ_flag
C1A O1A H1A 104.7 . . ?
C2A C1A O1A 122.7(4) . . ?
C2A C1A C6A 118.5(5) . . ?
O1A C1A C6A 118.7(4) . . ?
F2A C2A C1A 119.6(5) . . ?
F2A C2A C3A 119.2(5) . . ?
C1A C2A C3A 121.2(5) . . ?
F3A C3A C4A 120.6(5) . . ?
F3A C3A C2A 120.3(5) . . ?
C4A C3A C2A 119.1(5) . . ?
F4A C4A C5A 119.6(5) . . ?
F4A C4A C3A 120.2(5) . . ?
C5A C4A C3A 120.2(5) . . ?
F5A C5A C4A 120.3(5) . . ?
F5A C5A C6A 119.7(5) . . ?
C4A C5A C6A 120.0(5) . . ?
F6A C6A C5A 119.5(5) . . ?
F6A C6A C1A 119.5(4) . . ?
C5A C6A C1A 120.9(5) . . ?
C1B O1B H1B 119.2 . . ?
O1B C1B C2B 123.4(5) . . ?
O1B C1B C6B 119.2(5) . . ?
C2B C1B C6B 117.4(5) . . ?
F2B C2B C3B 120.0(5) . . ?
F2B C2B C1B 118.0(4) . . ?
C3B C2B C1B 122.0(5) . . ?
F3B C3B C2B 119.7(5) . . ?
F3B C3B C4B 120.6(5) . . ?
C2B C3B C4B 119.6(5) . . ?
F4B C4B C3B 120.7(5) . . ?
F4B C4B C5B 120.4(5) . . ?
C3B C4B C5B 118.9(5) . . ?
F5B C5B C6B 120.3(5) . . ?
F5B C5B C4B 118.7(4) . . ?
C6B C5B C4B 121.0(5) . . ?
F6B C6B C5B 120.0(5) . . ?
F6B C6B C1B 118.8(4) . . ?
C5B C6B C1B 121.2(5) . . ?
C1C O1C H1C 106.4 . . ?
C6C C1C O1C 119.3(4) . . ?
C6C C1C C2C 118.6(4) . . ?
O1C C1C C2C 122.1(5) . . ?
F2C C2C C1C 119.7(4) . . ?
F2C C2C C3C 119.3(4) . . ?
C1C C2C C3C 121.0(5) . . ?
F3C C3C C4C 121.2(4) . . ?
F3C C3C C2C 119.3(5) . . ?
C4C C3C C2C 119.5(5) . . ?
F4C C4C C3C 119.8(5) . . ?
F4C C4C C5C 119.3(5) . . ?
C3C C4C C5C 120.9(5) . . ?
F5C C5C C4C 120.9(5) . . ?
F5C C5C C6C 120.1(5) . . ?
C4C C5C C6C 119.0(5) . . ?
F6C C6C C1C 120.4(4) . . ?
F6C C6C C5C 118.5(5) . . ?
C1C C6C C5C 121.0(5) . . ?

loop_
_geom_bond_atom_site_label_1
_geom_bond_atom_site_label_2
_geom_bond_distance
_geom_bond_site_symmetry_2
_geom_bond_publ_flag
O1A C1A 1.379(6) . ?
O1A H1A 0.9642 . ?
F2A C2A 1.347(6) . ?
F3A C3A 1.340(6) . ?
F4A C4A 1.357(6) . ?
F5A C5A 1.354(6) . ?
F6A C6A 1.356(6) . ?
C1A C2A 1.362(7) . ?
C1A C6A 1.380(7) . ?
C2A C3A 1.387(7) . ?
C3A C4A 1.374(7) . ?
C4A C5A 1.364(7) . ?
C5A C6A 1.370(7) . ?
O1B C1B 1.358(6) . ?
O1B H1B 0.9000 . ?
F2B C2B 1.361(6) . ?
F3B C3B 1.342(6) . ?
F4B C4B 1.337(6) . ?
F5B C5B 1.351(5) . ?
F6B C6B 1.348(5) . ?
C1B C2B 1.383(7) . ?
C1B C6B 1.388(7) . ?
C2B C3B 1.377(7) . ?
C3B C4B 1.376(7) . ?
C4B C5B 1.386(7) . ?
C5B C6B 1.358(7) . ?
O1C C1C 1.377(6) . ?
O1C H1C 0.9001 . ?
F2C C2C 1.351(5) . ?
F3C C3C 1.344(5) . ?
F4C C4C 1.357(5) . ?
F5C C5C 1.338(6) . ?
F6C C6C 1.345(5) . ?
C1C C6C 1.365(7) . ?
C1C C2C 1.378(7) . ?
C2C C3C 1.389(7) . ?
C3C C4C 1.359(7) . ?
C4C C5C 1.370(7) . ?
C5C C6C 1.400(7) . ?

loop_
_geom_hbond_atom_site_label_D
_geom_hbond_atom_site_label_H
_geom_hbond_atom_site_label_A
_geom_hbond_distance_DH
_geom_hbond_distance_HA
_geom_hbond_distance_DA
_geom_hbond_angle_DHA
_geom_hbond_site_symmetry_A
O1A H1A O1C 0.96 1.97 2.774(5) 140 .
O1B H1B O1A 0.90 1.84 2.703(5) 159 .
O1C H1C O1B 0.90 1.87 2.711(5) 155 1_455
